data_1509904
loop_
_publ_author_name
'Romanyuk, Ya.E.'
'Olekseyuk, I.D.'
'Gulay, L.D.'
'Parasyuk, O.V.'

_publ_section_title
;
 The (Ag2 Se) - (Hg Se) - (Si Se2) system in the 0 - 60 mol% Si Se2 region
;
_journal_name_full 'Journal of Alloys Compd.'
_journal_page_first 157
_journal_page_last 166
_journal_paper_doi 10.1016/S0925-8388(02)00846-0
_journal_volume 348
_journal_year 2003
_chemical_formula_sum 'Ag4.92 Hg1.6 Se6 Si'
_chemical_name_systematic 'Ag4.92 Hg1.6 Si Se6'
_space_group_IT_number 31
_symmetry_space_group_name_Hall 'P 2ac -2'
_symmetry_space_group_name_H-M 'P m n 21'
_cell_angle_alpha 90
_cell_angle_beta 90
_cell_angle_gamma 90
_cell_formula_units_Z 2
_cell_length_a 7.6348
_cell_length_b 7.635
_cell_length_c 10.798
_cell_volume 629.434
_citation_journal_id_ASTM JALCEU
_cod_data_source_file silver3-x_189.cif
_cod_data_source_block Ag4.92Hg1.6Se6Si1
_cod_original_cell_volume 629.4338
_cod_original_formula_sum 'Ag4.92 Hg1.6 Se6 Si1'
_cod_database_code 1509904

loop_
_symmetry_equiv_pos_as_xyz
x,y,z
-x+1/2,-y,z+1/2
-x,y,z
x+1/2,-y,z+1/2

loop_
_atom_site_label
_atom_site_type_symbol
_atom_site_fract_x
_atom_site_fract_y
_atom_site_fract_z
_atom_site_occupancy
_atom_site_U_iso_or_equiv
Hg1 Hg+2 0 0.7599 0.4922 0.8 0.0
Ag5 Ag+1 0 0.005 0.1392 0.2 0.0
Se4 Se-2 0 0.449 0.659 1 0.0
Se1 Se-2 0 0.255 0.01 1 0.0
Hg2 Hg+2 0 0.005 0.1392 0.8 0.0
Ag2 Ag+1 0.213 0.1187 0.8624 0.924 0.0
Si1 Si+4 0 0.235 0.532 1 0.0
Se5 Se-2 0.26 0.764 0.906 1 0.0
Ag3 Ag+1 0.224 0.5152 0.2578 1 0.0
Ag4 Ag+1 0 0.7599 0.4922 0.2 0.0
Se3 Se-2 0 0.981 0.654 1 0.0
Se2 Se-2 0 0.787 0.257 1 0.0
Ag1 Ag+1 0 0.574 0.034 0.67 0.0
